data_7062525
loop_
_publ_author_name
'Durga Priyadharshini, R.'
'Sathishkumar, P. N.'
'Bensingh, M.'
'Bhuvanesh, N.'
'Vennila, K. N.'
'Karvembu, R.'
'Elango, Kuppanagounder P.'

_publ_section_title
;
 N,N&#x2032;,N&#x2032;&#x2032;-Trisubstituted guanidine derivatives as
 DNA-intercalators: synthesis, crystal structures and biophysical
 investigations
;
_journal_issue 30
_journal_name_full 'New Journal of Chemistry'
_journal_page_first 14185
_journal_page_last 14194
_journal_paper_doi 10.1039/D3NJ01327H
_journal_volume 47
_journal_year 2023
_chemical_formula_moiety 'C20 H19 N3 O2'
_chemical_formula_sum 'C20 H19 N3 O2'
_chemical_formula_weight 333.38
_space_group_crystal_system triclinic
_space_group_IT_number 2
_space_group_name_Hall '-P 1'
_space_group_name_H-M_alt 'P -1'
_atom_sites_solution_hydrogens geom
_atom_sites_solution_primary dual
_audit_creation_date 2019-10-01
_audit_creation_method
;
Olex2 1.2
(compiled 2018.05.29 svn.r3508 for OlexSys, GUI svn.r5506)
;
_audit_update_record
;
2022-11-08 deposited with the CCDC.	2023-06-27 downloaded from the CCDC.
;
_cell_angle_alpha 84.540(2)
_cell_angle_beta 72.858(2)
_cell_angle_gamma 81.087(2)
_cell_formula_units_Z 4
_cell_length_a 9.3435(5)
_cell_length_b 12.5993(7)
_cell_length_c 15.2448(9)
_cell_measurement_reflns_used 9968
_cell_measurement_temperature 110.0
_cell_measurement_theta_max 27.468
_cell_measurement_theta_min 2.329
_cell_volume 1691.88(17)
_computing_cell_refinement 'SAINT V8.40A (Bruker, 2016)'
_computing_data_reduction 'SAINT V8.40A (Bruker, 2016)'
_computing_molecular_graphics 'Olex2 (Dolomanov et al., 2009)'
_computing_publication_material 'Olex2 (Dolomanov et al., 2009)'
_computing_structure_refinement 'ShelXL (Sheldrick, 2015)'
_computing_structure_solution 'ShelXT (Sheldrick, 2015)'
_diffrn_ambient_temperature 110.0
_diffrn_measured_fraction_theta_full 0.999
_diffrn_measured_fraction_theta_max 0.999
_diffrn_measurement_device_type 'Bruker APEX-II CCD'
_diffrn_measurement_method '\f and \w scans'
_diffrn_radiation_type MoK\a
_diffrn_radiation_wavelength 0.71073
_diffrn_reflns_av_R_equivalents 0.0397
_diffrn_reflns_av_unetI/netI 0.0269
_diffrn_reflns_Laue_measured_fraction_full 0.999
_diffrn_reflns_Laue_measured_fraction_max 0.999
_diffrn_reflns_limit_h_max 11
_diffrn_reflns_limit_h_min -11
_diffrn_reflns_limit_k_max 14
_diffrn_reflns_limit_k_min -14
_diffrn_reflns_limit_l_max 18
_diffrn_reflns_limit_l_min -18
_diffrn_reflns_number 34170
_diffrn_reflns_point_group_measured_fraction_full 0.999
_diffrn_reflns_point_group_measured_fraction_max 0.999
_diffrn_reflns_theta_full 24.998
_diffrn_reflns_theta_max 24.998
_diffrn_reflns_theta_min 2.098
_diffrn_standards_number 0
_exptl_absorpt_coefficient_mu 0.086
_exptl_absorpt_correction_T_max 0.7456
_exptl_absorpt_correction_T_min 0.6997
_exptl_absorpt_correction_type multi-scan
_exptl_absorpt_process_details
'SADABS-2016/2 (Bruker,2016/2) was used for absorption correction. wR2(int) was 0.1091 before and 0.0557 after correction. The Ratio of minimum to maximum transmission is 0.9384. The \l/2 correction factor is Not present.'
_exptl_crystal_colour colourless
_exptl_crystal_colour_primary colourless
_exptl_crystal_density_diffrn 1.309
_exptl_crystal_description plate
_exptl_crystal_F_000 704
_exptl_crystal_size_max 0.208
_exptl_crystal_size_mid 0.186
_exptl_crystal_size_min 0.038
_refine_diff_density_max 0.219
_refine_diff_density_min -0.265
_refine_diff_density_rms 0.039
_refine_ls_extinction_method none
_refine_ls_goodness_of_fit_ref 1.064
_refine_ls_hydrogen_treatment constr
_refine_ls_matrix_type full
_refine_ls_number_parameters 451
_refine_ls_number_reflns 5950
_refine_ls_number_restraints 0
_refine_ls_restrained_S_all 1.064
_refine_ls_R_factor_all 0.0486
_refine_ls_R_factor_gt 0.0362
_refine_ls_shift/su_max 0.000
_refine_ls_shift/su_mean 0.000
_refine_ls_structure_factor_coef Fsqd
_refine_ls_weighting_details 'w=1/[\s^2^(Fo^2^)+(0.0352P)^2^+0.6757P] where P=(Fo^2^+2Fc^2^)/3'
_refine_ls_weighting_scheme calc
_refine_ls_wR_factor_gt 0.0818
_refine_ls_wR_factor_ref 0.0921
_reflns_Friedel_coverage 0.000
_reflns_number_gt 4911
_reflns_number_total 5950
_reflns_threshold_expression 'I > 2\s(I)'
_cod_data_source_file d3nj01327h2.cif
_cod_data_source_block bnbg2
_cod_depositor_comments 'Adding full bibliography for 7062523--7062525.cif.'
_cod_database_code 7062525
_shelx_shelxl_version_number 2018/3
_shelx_space_group_comment
;
The symmetry employed for this shelxl refinement is uniquely defined
by the following loop, which should always be used as a source of
symmetry information in preference to the above space-group names.
They are only intended as comments.
;
_shelx_estimated_absorpt_t_max 0.997
_shelx_estimated_absorpt_t_min 0.982
_olex2_refinement_description
;
1. Fixed Uiso
 At 1.2 times of:
  All C(H) groups, All C(H,H) groups, All N(H) groups
2.a Secondary CH2 refined with riding coordinates:
 C2(H2A,H2B), C9(H9A,H9B), C2B(H2BB,H2BC), C9B(H9BA,H9BB)
2.b Aromatic/amide H refined with riding coordinates:
 N1(H1), N2(H2), C4(H4), C5(H5), C6(H6), C7(H7), C8(H8), C11(H11), C12(H12),
 C13(H13), C14(H14), C15(H15), C18(H18), C19(H19), C20(H20), N1B(H1B),
 N2B(H2BA), C4B(H4B), C5B(H5B), C6B(H6B), C7B(H7B), C8B(H8B), C11B(H11B),
 C12B(H12B), C13B(H13B), C14B(H14B), C15B(H15B), C18B(H18B), C19B(H19B),
 C20B(H20B)
;
_olex2_submission_special_instructions 'No special instructions were received'

loop_
_space_group_symop_operation_xyz
'x, y, z'
'-x, -y, -z'

loop_
_atom_site_label
_atom_site_type_symbol
_atom_site_fract_x
_atom_site_fract_y
_atom_site_fract_z
_atom_site_U_iso_or_equiv
_atom_site_adp_type
_atom_site_occupancy
_atom_site_site_symmetry_order
_atom_site_calc_flag
_atom_site_refinement_flags_posn
_atom_site_refinement_flags_adp
_atom_site_refinement_flags_occupancy
_atom_site_disorder_assembly
_atom_site_disorder_group
O1 O 0.29398(12) 0.25431(8) 0.56119(7) 0.0255(2) Uani 1 1 d . . . . .
O2 O 0.29009(12) 0.34335(8) 0.33403(7) 0.0246(2) Uani 1 1 d . . . . .
N1 N 0.28923(14) 0.16692(10) 0.25259(8) 0.0243(3) Uani 1 1 d . . . . .
H1 H 0.278431 0.237672 0.247696 0.029 Uiso 1 1 calc R . . . .
N2 N 0.37044(14) 0.01144(10) 0.32574(9) 0.0246(3) Uani 1 1 d . . . . .
H2 H 0.378904 -0.021947 0.275949 0.030 Uiso 1 1 calc R . . . .
N3 N 0.34216(13) 0.16951(9) 0.39554(8) 0.0200(3) Uani 1 1 d . . . . .
C1 C 0.33394(16) 0.11859(11) 0.32376(10) 0.0206(3) Uani 1 1 d . . . . .
C2 C 0.25700(19) 0.11121(13) 0.18241(10) 0.0274(4) Uani 1 1 d . . . . .
H2A H 0.345100 0.057470 0.156276 0.033 Uiso 1 1 calc R . . . .
H2B H 0.243343 0.163956 0.132120 0.033 Uiso 1 1 calc R . . . .
C3 C 0.11724(17) 0.05463(12) 0.21835(10) 0.0223(3) Uani 1 1 d . . . . .
C4 C 0.11671(18) -0.04666(12) 0.18955(10) 0.0244(3) Uani 1 1 d . . . . .
H4 H 0.205380 -0.081551 0.148707 0.029 Uiso 1 1 calc R . . . .
C5 C -0.01207(19) -0.09718(13) 0.21990(11) 0.0304(4) Uani 1 1 d . . . . .
H5 H -0.011124 -0.166338 0.199591 0.036 Uiso 1 1 calc R . . . .
C6 C -0.14171(19) -0.04771(14) 0.27944(12) 0.0339(4) Uani 1 1 d . . . . .
H6 H -0.229959 -0.082401 0.299969 0.041 Uiso 1 1 calc R . . . .
C7 C -0.14200(19) 0.05271(14) 0.30891(11) 0.0319(4) Uani 1 1 d . . . . .
H7 H -0.230758 0.087133 0.350018 0.038 Uiso 1 1 calc R . . . .
C8 C -0.01353(18) 0.10338(12) 0.27880(10) 0.0268(3) Uani 1 1 d . . . . .
H8 H -0.014773 0.172280 0.299702 0.032 Uiso 1 1 calc R . . . .
C9 C 0.39693(17) -0.05301(12) 0.40518(11) 0.0273(4) Uani 1 1 d . . . . .
H9A H 0.395411 -0.004556 0.452994 0.033 Uiso 1 1 calc R . . . .
H9B H 0.498519 -0.095486 0.386927 0.033 Uiso 1 1 calc R . . . .
C10 C 0.28030(16) -0.12865(11) 0.44522(10) 0.0218(3) Uani 1 1 d . . . . .
C11 C 0.13522(17) -0.10672(12) 0.43566(10) 0.0242(3) Uani 1 1 d . . . . .
H11 H 0.107857 -0.043218 0.402131 0.029 Uiso 1 1 calc R . . . .
C12 C 0.02999(18) -0.17665(13) 0.47460(11) 0.0279(4) Uani 1 1 d . . . . .
H12 H -0.068788 -0.161000 0.467347 0.033 Uiso 1 1 calc R . . . .
C13 C 0.06797(18) -0.26897(13) 0.52390(11) 0.0287(4) Uani 1 1 d . . . . .
H13 H -0.004111 -0.317006 0.550408 0.034 Uiso 1 1 calc R . . . .
C14 C 0.21171(18) -0.29084(13) 0.53433(11) 0.0300(4) Uani 1 1 d . . . . .
H14 H 0.238333 -0.353975 0.568521 0.036 Uiso 1 1 calc R . . . .
C15 C 0.31711(18) -0.22134(12) 0.49529(11) 0.0283(4) Uani 1 1 d . . . . .
H15 H 0.415690 -0.237231 0.502823 0.034 Uiso 1 1 calc R . . . .
C16 C 0.31360(16) 0.27650(11) 0.39641(10) 0.0197(3) Uani 1 1 d . . . . .
C17 C 0.31235(16) 0.32073(12) 0.48299(10) 0.0218(3) Uani 1 1 d . . . . .
C18 C 0.30123(18) 0.31438(13) 0.62887(11) 0.0310(4) Uani 1 1 d . . . . .
H18 H 0.291213 0.288700 0.690748 0.037 Uiso 1 1 calc R . . . .
C19 C 0.3243(2) 0.41416(14) 0.59654(12) 0.0398(5) Uani 1 1 d . . . . .
H19 H 0.334607 0.470886 0.630136 0.048 Uiso 1 1 calc R . . . .
C20 C 0.3306(2) 0.41926(13) 0.50172(12) 0.0350(4) Uani 1 1 d . . . . .
H20 H 0.344786 0.480235 0.459912 0.042 Uiso 1 1 calc R . . . .
O1B O 0.70130(13) 0.90451(8) 0.07972(8) 0.0314(3) Uani 1 1 d . . . . .
O2B O 0.44029(12) 0.84254(8) 0.19703(8) 0.0296(3) Uani 1 1 d . . . . .
N1B N 0.44995(14) 0.51269(9) 0.25402(9) 0.0236(3) Uani 1 1 d . . . . .
H1B H 0.368930 0.482937 0.284101 0.028 Uiso 1 1 calc R . . . .
N2B N 0.29424(14) 0.67411(10) 0.26448(9) 0.0255(3) Uani 1 1 d . . . . .
H2BA H 0.285664 0.744821 0.260009 0.031 Uiso 1 1 calc R . . . .
N3B N 0.55853(14) 0.66458(9) 0.19342(8) 0.0210(3) Uani 1 1 d . . . . .
C1B C 0.43367(17) 0.61967(11) 0.23760(10) 0.0209(3) Uani 1 1 d . . . . .
C2B C 0.59239(18) 0.44271(12) 0.22546(11) 0.0262(3) Uani 1 1 d . . . . .
H2BB H 0.618001 0.407367 0.280733 0.031 Uiso 1 1 calc R . . . .
H2BC H 0.673012 0.486866 0.192913 0.031 Uiso 1 1 calc R . . . .
C3B C 0.58891(17) 0.35727(12) 0.16323(10) 0.0234(3) Uani 1 1 d . . . . .
C4B C 0.65949(18) 0.25395(12) 0.17408(12) 0.0309(4) Uani 1 1 d . . . . .
H4B H 0.709266 0.237385 0.220733 0.037 Uiso 1 1 calc R . . . .
C5B C 0.6583(2) 0.17434(14) 0.11758(14) 0.0404(4) Uani 1 1 d . . . . .
H5B H 0.707008 0.103643 0.125723 0.048 Uiso 1 1 calc R . . . .
C6B C 0.5866(2) 0.19763(15) 0.04956(13) 0.0414(5) Uani 1 1 d . . . . .
H6B H 0.586577 0.143260 0.010462 0.050 Uiso 1 1 calc R . . . .
C7B C 0.5146(2) 0.30047(15) 0.03845(12) 0.0382(4) Uani 1 1 d . . . . .
H7B H 0.464425 0.316627 -0.008027 0.046 Uiso 1 1 calc R . . . .
C8B C 0.51582(19) 0.37986(13) 0.09506(11) 0.0301(4) Uani 1 1 d . . . . .
H8B H 0.466232 0.450337 0.087189 0.036 Uiso 1 1 calc R . . . .
C9B C 0.15635(17) 0.62506(13) 0.30043(11) 0.0267(3) Uani 1 1 d . . . . .
H9BA H 0.070715 0.682232 0.322312 0.032 Uiso 1 1 calc R . . . .
H9BB H 0.164852 0.576209 0.354027 0.032 Uiso 1 1 calc R . . . .
C10B C 0.12176(16) 0.56207(12) 0.23096(10) 0.0230(3) Uani 1 1 d . . . . .
C11B C 0.17332(18) 0.58549(14) 0.13708(11) 0.0319(4) Uani 1 1 d . . . . .
H11B H 0.230352 0.643612 0.114809 0.038 Uiso 1 1 calc R . . . .
C12B C 0.1421(2) 0.52452(18) 0.07556(13) 0.0455(5) Uani 1 1 d . . . . .
H12B H 0.179288 0.540150 0.011328 0.055 Uiso 1 1 calc R . . . .
C13B C 0.0570(2) 0.44119(17) 0.10745(17) 0.0518(6) Uani 1 1 d . . . . .
H13B H 0.035365 0.399502 0.065337 0.062 Uiso 1 1 calc R . . . .
C14B C 0.0036(2) 0.41878(14) 0.20060(17) 0.0478(5) Uani 1 1 d . . . . .
H14B H -0.055729 0.361863 0.222743 0.057 Uiso 1 1 calc R . . . .
C15B C 0.03582(19) 0.47849(13) 0.26195(13) 0.0348(4) Uani 1 1 d . . . . .
H15B H -0.001265 0.462173 0.326085 0.042 Uiso 1 1 calc R . . . .
C16B C 0.55096(17) 0.77108(11) 0.17331(10) 0.0212(3) Uani 1 1 d . . . . .
C17B C 0.69638(17) 0.80039(11) 0.11448(10) 0.0222(3) Uani 1 1 d . . . . .
C18B C 0.8455(2) 0.90824(14) 0.02483(11) 0.0353(4) Uani 1 1 d . . . . .
H18B H 0.881573 0.970864 -0.008786 0.042 Uiso 1 1 calc R . . . .
C19B C 0.9292(2) 0.81181(15) 0.02473(12) 0.0378(4) Uani 1 1 d . . . . .
H19B H 1.032569 0.793987 -0.008075 0.045 Uiso 1 1 calc R . . . .
C20B C 0.83280(18) 0.74142(13) 0.08344(12) 0.0298(4) Uani 1 1 d . . . . .
H20B H 0.859268 0.667351 0.097962 0.036 Uiso 1 1 calc R . . . .

loop_
_atom_site_aniso_label
_atom_site_aniso_U_11
_atom_site_aniso_U_22
_atom_site_aniso_U_33
_atom_site_aniso_U_23
_atom_site_aniso_U_13
_atom_site_aniso_U_12
O1 0.0289(6) 0.0284(6) 0.0219(6) -0.0011(4) -0.0103(5) -0.0061(5)
O2 0.0332(6) 0.0187(5) 0.0247(6) 0.0017(4) -0.0122(5) -0.0061(4)
N1 0.0355(8) 0.0185(6) 0.0218(7) -0.0004(5) -0.0100(6) -0.0093(5)
N2 0.0287(7) 0.0186(6) 0.0265(7) -0.0042(5) -0.0063(6) -0.0045(5)
N3 0.0215(6) 0.0178(6) 0.0219(6) -0.0009(5) -0.0069(5) -0.0045(5)
C1 0.0180(7) 0.0202(8) 0.0227(8) -0.0012(6) -0.0024(6) -0.0068(6)
C2 0.0368(9) 0.0280(8) 0.0201(8) -0.0030(6) -0.0076(7) -0.0125(7)
C3 0.0303(8) 0.0227(8) 0.0168(7) 0.0007(6) -0.0098(6) -0.0073(6)
C4 0.0297(8) 0.0237(8) 0.0218(8) -0.0025(6) -0.0094(7) -0.0041(7)
C5 0.0409(10) 0.0248(8) 0.0313(9) 0.0027(7) -0.0164(8) -0.0123(7)
C6 0.0304(9) 0.0400(10) 0.0337(9) 0.0085(8) -0.0112(8) -0.0144(8)
C7 0.0294(9) 0.0379(10) 0.0250(9) 0.0028(7) -0.0059(7) -0.0006(7)
C8 0.0358(9) 0.0222(8) 0.0228(8) -0.0007(6) -0.0100(7) -0.0019(7)
C9 0.0244(8) 0.0191(8) 0.0399(10) 0.0019(7) -0.0128(7) -0.0026(6)
C10 0.0225(8) 0.0187(7) 0.0241(8) -0.0043(6) -0.0062(6) -0.0013(6)
C11 0.0261(8) 0.0233(8) 0.0227(8) 0.0006(6) -0.0074(6) -0.0021(6)
C12 0.0231(8) 0.0362(9) 0.0245(8) -0.0008(7) -0.0066(7) -0.0055(7)
C13 0.0302(9) 0.0289(9) 0.0249(8) 0.0003(7) -0.0021(7) -0.0103(7)
C14 0.0326(9) 0.0218(8) 0.0301(9) 0.0038(7) -0.0044(7) 0.0009(7)
C15 0.0237(8) 0.0239(8) 0.0356(9) 0.0001(7) -0.0090(7) 0.0018(6)
C16 0.0165(7) 0.0204(7) 0.0234(8) -0.0001(6) -0.0068(6) -0.0042(6)
C17 0.0217(8) 0.0210(8) 0.0240(8) -0.0007(6) -0.0101(6) -0.0002(6)
C18 0.0349(9) 0.0374(10) 0.0242(8) -0.0091(7) -0.0150(7) 0.0026(7)
C19 0.0620(12) 0.0271(9) 0.0396(10) -0.0141(8) -0.0312(9) 0.0067(8)
C20 0.0540(11) 0.0207(8) 0.0380(10) -0.0027(7) -0.0268(9) -0.0002(8)
O1B 0.0385(7) 0.0239(6) 0.0333(6) 0.0041(5) -0.0117(5) -0.0089(5)
O2B 0.0306(6) 0.0179(5) 0.0388(7) -0.0056(5) -0.0074(5) -0.0010(5)
N1B 0.0274(7) 0.0180(6) 0.0268(7) -0.0001(5) -0.0093(6) -0.0048(5)
N2B 0.0259(7) 0.0181(6) 0.0322(7) -0.0054(5) -0.0063(6) -0.0033(5)
N3B 0.0253(7) 0.0167(6) 0.0236(7) -0.0021(5) -0.0102(5) -0.0041(5)
C1B 0.0283(8) 0.0188(7) 0.0194(7) -0.0042(6) -0.0111(6) -0.0039(6)
C2B 0.0301(9) 0.0186(8) 0.0340(9) -0.0001(7) -0.0166(7) -0.0020(6)
C3B 0.0239(8) 0.0209(8) 0.0249(8) -0.0004(6) -0.0049(6) -0.0064(6)
C4B 0.0281(9) 0.0228(8) 0.0417(10) -0.0035(7) -0.0095(8) -0.0027(7)
C5B 0.0339(10) 0.0274(9) 0.0548(12) -0.0136(8) -0.0014(9) -0.0039(8)
C6B 0.0395(10) 0.0423(11) 0.0383(10) -0.0212(9) 0.0073(8) -0.0178(9)
C7B 0.0411(10) 0.0519(12) 0.0238(9) -0.0072(8) -0.0047(8) -0.0184(9)
C8B 0.0361(9) 0.0297(9) 0.0256(8) 0.0006(7) -0.0091(7) -0.0083(7)
C9B 0.0271(8) 0.0270(8) 0.0236(8) -0.0036(7) -0.0021(7) -0.0053(7)
C10B 0.0185(7) 0.0216(8) 0.0277(8) -0.0018(6) -0.0064(6) 0.0008(6)
C11B 0.0242(8) 0.0430(10) 0.0283(9) -0.0024(8) -0.0070(7) -0.0047(7)
C12B 0.0305(10) 0.0738(14) 0.0347(10) -0.0189(10) -0.0154(8) 0.0072(10)
C13B 0.0438(12) 0.0492(12) 0.0777(16) -0.0331(11) -0.0407(12) 0.0120(10)
C14B 0.0464(12) 0.0272(9) 0.0859(17) 0.0018(10) -0.0438(12) -0.0074(8)
C15B 0.0309(9) 0.0297(9) 0.0479(11) 0.0099(8) -0.0192(8) -0.0081(7)
C16B 0.0279(8) 0.0177(7) 0.0215(8) -0.0049(6) -0.0122(6) -0.0014(6)
C17B 0.0317(8) 0.0163(7) 0.0235(8) -0.0010(6) -0.0132(7) -0.0067(6)
C18B 0.0459(11) 0.0385(10) 0.0256(9) 0.0054(7) -0.0104(8) -0.0217(8)
C19B 0.0331(10) 0.0438(11) 0.0361(10) -0.0127(8) -0.0011(8) -0.0146(8)
C20B 0.0288(9) 0.0234(8) 0.0374(9) -0.0068(7) -0.0070(7) -0.0057(7)

loop_
_atom_type_symbol
_atom_type_description
_atom_type_scat_dispersion_real
_atom_type_scat_dispersion_imag
_atom_type_scat_source
C C 0.0033 0.0016 'International Tables Vol C Tables 4.2.6.8 and 6.1.1.4'
H H 0.0000 0.0000 'International Tables Vol C Tables 4.2.6.8 and 6.1.1.4'
N N 0.0061 0.0033 'International Tables Vol C Tables 4.2.6.8 and 6.1.1.4'
O O 0.0106 0.0060 'International Tables Vol C Tables 4.2.6.8 and 6.1.1.4'

loop_
_geom_angle_atom_site_label_1
_geom_angle_atom_site_label_2
_geom_angle_atom_site_label_3
_geom_angle
_geom_angle_site_symmetry_1
_geom_angle_site_symmetry_3
_geom_angle_publ_flag
C18 O1 C17 106.55(12) . . ?
C1 N1 H1 117.5 . . ?
C1 N1 C2 124.90(13) . . ?
C2 N1 H1 117.5 . . ?
C1 N2 H2 118.0 . . ?
C1 N2 C9 123.96(13) . . ?
C9 N2 H2 118.0 . . ?
C16 N3 C1 120.22(12) . . ?
N1 C1 N2 118.32(13) . . ?
N1 C1 N3 124.73(13) . . ?
N2 C1 N3 116.93(13) . . ?
N1 C2 H2A 108.9 . . ?
N1 C2 H2B 108.9 . . ?
N1 C2 C3 113.47(12) . . ?
H2A C2 H2B 107.7 . . ?
C3 C2 H2A 108.9 . . ?
C3 C2 H2B 108.9 . . ?
C4 C3 C2 120.34(14) . . ?
C8 C3 C2 121.12(13) . . ?
C8 C3 C4 118.53(14) . . ?
C3 C4 H4 119.7 . . ?
C5 C4 C3 120.56(15) . . ?
C5 C4 H4 119.7 . . ?
C4 C5 H5 119.8 . . ?
C6 C5 C4 120.45(15) . . ?
C6 C5 H5 119.8 . . ?
C5 C6 H6 120.3 . . ?
C5 C6 C7 119.42(15) . . ?
C7 C6 H6 120.3 . . ?
C6 C7 H7 119.9 . . ?
C6 C7 C8 120.29(16) . . ?
C8 C7 H7 119.9 . . ?
C3 C8 H8 119.6 . . ?
C7 C8 C3 120.75(15) . . ?
C7 C8 H8 119.6 . . ?
N2 C9 H9A 109.1 . . ?
N2 C9 H9B 109.1 . . ?
N2 C9 C10 112.53(12) . . ?
H9A C9 H9B 107.8 . . ?
C10 C9 H9A 109.1 . . ?
C10 C9 H9B 109.1 . . ?
C11 C10 C9 121.93(13) . . ?
C15 C10 C9 119.40(13) . . ?
C15 C10 C11 118.65(14) . . ?
C10 C11 H11 119.7 . . ?
C12 C11 C10 120.57(14) . . ?
C12 C11 H11 119.7 . . ?
C11 C12 H12 119.8 . . ?
C13 C12 C11 120.34(15) . . ?
C13 C12 H12 119.8 . . ?
C12 C13 H13 120.3 . . ?
C12 C13 C14 119.40(15) . . ?
C14 C13 H13 120.3 . . ?
C13 C14 H14 119.8 . . ?
C13 C14 C15 120.38(15) . . ?
C15 C14 H14 119.8 . . ?
C10 C15 H15 119.7 . . ?
C14 C15 C10 120.66(14) . . ?
C14 C15 H15 119.7 . . ?
O2 C16 N3 129.02(13) . . ?
O2 C16 C17 116.62(12) . . ?
N3 C16 C17 114.36(12) . . ?
O1 C17 C16 119.00(12) . . ?
C20 C17 O1 109.57(13) . . ?
C20 C17 C16 131.40(14) . . ?
O1 C18 H18 124.7 . . ?
C19 C18 O1 110.69(14) . . ?
C19 C18 H18 124.7 . . ?
C18 C19 H19 126.7 . . ?
C18 C19 C20 106.63(15) . . ?
C20 C19 H19 126.7 . . ?
C17 C20 C19 106.55(15) . . ?
C17 C20 H20 126.7 . . ?
C19 C20 H20 126.7 . . ?
C18B O1B C17B 105.90(13) . . ?
C1B N1B H1B 117.8 . . ?
C1B N1B C2B 124.31(13) . . ?
C2B N1B H1B 117.8 . . ?
C1B N2B H2BA 117.6 . . ?
C1B N2B C9B 124.86(12) . . ?
C9B N2B H2BA 117.6 . . ?
C1B N3B C16B 120.87(13) . . ?
N1B C1B N2B 118.07(13) . . ?
N1B C1B N3B 117.39(13) . . ?
N2B C1B N3B 124.52(13) . . ?
N1B C2B H2BB 109.0 . . ?
N1B C2B H2BC 109.0 . . ?
N1B C2B C3B 113.02(12) . . ?
H2BB C2B H2BC 107.8 . . ?
C3B C2B H2BB 109.0 . . ?
C3B C2B H2BC 109.0 . . ?
C4B C3B C2B 119.66(14) . . ?
C4B C3B C8B 118.87(14) . . ?
C8B C3B C2B 121.47(14) . . ?
C3B C4B H4B 119.7 . . ?
C3B C4B C5B 120.69(16) . . ?
C5B C4B H4B 119.7 . . ?
C4B C5B H5B 120.0 . . ?
C6B C5B C4B 120.09(17) . . ?
C6B C5B H5B 120.0 . . ?
C5B C6B H6B 120.1 . . ?
C5B C6B C7B 119.79(16) . . ?
C7B C6B H6B 120.1 . . ?
C6B C7B H7B 120.0 . . ?
C6B C7B C8B 120.02(17) . . ?
C8B C7B H7B 120.0 . . ?
C3B C8B H8B 119.7 . . ?
C7B C8B C3B 120.54(16) . . ?
C7B C8B H8B 119.7 . . ?
N2B C9B H9BA 108.8 . . ?
N2B C9B H9BB 108.8 . . ?
N2B C9B C10B 113.76(12) . . ?
H9BA C9B H9BB 107.7 . . ?
C10B C9B H9BA 108.8 . . ?
C10B C9B H9BB 108.8 . . ?
C11B C10B C9B 122.07(14) . . ?
C15B C10B C9B 119.13(14) . . ?
C15B C10B C11B 118.80(15) . . ?
C10B C11B H11B 119.8 . . ?
C12B C11B C10B 120.36(17) . . ?
C12B C11B H11B 119.8 . . ?
C11B C12B H12B 119.9 . . ?
C13B C12B C11B 120.14(18) . . ?
C13B C12B H12B 119.9 . . ?
C12B C13B H13B 120.2 . . ?
C14B C13B C12B 119.66(17) . . ?
C14B C13B H13B 120.2 . . ?
C13B C14B H14B 119.8 . . ?
C13B C14B C15B 120.36(18) . . ?
C15B C14B H14B 119.8 . . ?
C10B C15B H15B 119.7 . . ?
C14B C15B C10B 120.65(18) . . ?
C14B C15B H15B 119.7 . . ?
O2B C16B N3B 128.75(14) . . ?
O2B C16B C17B 119.76(13) . . ?
N3B C16B C17B 111.49(12) . . ?
O1B C17B C16B 118.03(13) . . ?
C20B C17B O1B 110.23(14) . . ?
C20B C17B C16B 131.70(14) . . ?
O1B C18B H18B 124.5 . . ?
C19B C18B O1B 110.94(15) . . ?
C19B C18B H18B 124.5 . . ?
C18B C19B H19B 126.8 . . ?
C18B C19B C20B 106.38(15) . . ?
C20B C19B H19B 126.8 . . ?
C17B C20B C19B 106.54(15) . . ?
C17B C20B H20B 126.7 . . ?
C19B C20B H20B 126.7 . . ?

loop_
_geom_bond_atom_site_label_1
_geom_bond_atom_site_label_2
_geom_bond_distance
_geom_bond_site_symmetry_2
_geom_bond_publ_flag
O1 C17 1.3730(18) . ?
O1 C18 1.3593(18) . ?
O2 C16 1.2550(17) . ?
N1 H1 0.8800 . ?
N1 C1 1.3361(19) . ?
N1 C2 1.4581(19) . ?
N2 H2 0.8800 . ?
N2 C1 1.3399(18) . ?
N2 C9 1.454(2) . ?
N3 C1 1.3466(18) . ?
N3 C16 1.3335(18) . ?
C2 H2A 0.9900 . ?
C2 H2B 0.9900 . ?
C2 C3 1.519(2) . ?
C3 C4 1.390(2) . ?
C3 C8 1.390(2) . ?
C4 H4 0.9500 . ?
C4 C5 1.386(2) . ?
C5 H5 0.9500 . ?
C5 C6 1.380(2) . ?
C6 H6 0.9500 . ?
C6 C7 1.382(2) . ?
C7 H7 0.9500 . ?
C7 C8 1.384(2) . ?
C8 H8 0.9500 . ?
C9 H9A 0.9900 . ?
C9 H9B 0.9900 . ?
C9 C10 1.512(2) . ?
C10 C11 1.388(2) . ?
C10 C15 1.388(2) . ?
C11 H11 0.9500 . ?
C11 C12 1.386(2) . ?
C12 H12 0.9500 . ?
C12 C13 1.381(2) . ?
C13 H13 0.9500 . ?
C13 C14 1.381(2) . ?
C14 H14 0.9500 . ?
C14 C15 1.383(2) . ?
C15 H15 0.9500 . ?
C16 C17 1.477(2) . ?
C17 C20 1.347(2) . ?
C18 H18 0.9500 . ?
C18 C19 1.332(2) . ?
C19 H19 0.9500 . ?
C19 C20 1.425(2) . ?
C20 H20 0.9500 . ?
O1B C17B 1.3697(17) . ?
O1B C18B 1.366(2) . ?
O2B C16B 1.2505(18) . ?
N1B H1B 0.8800 . ?
N1B C1B 1.3407(18) . ?
N1B C2B 1.4512(19) . ?
N2B H2BA 0.8800 . ?
N2B C1B 1.3407(19) . ?
N2B C9B 1.4520(19) . ?
N3B C1B 1.3430(19) . ?
N3B C16B 1.3434(18) . ?
C2B H2BB 0.9900 . ?
C2B H2BC 0.9900 . ?
C2B C3B 1.511(2) . ?
C3B C4B 1.384(2) . ?
C3B C8B 1.389(2) . ?
C4B H4B 0.9500 . ?
C4B C5B 1.386(2) . ?
C5B H5B 0.9500 . ?
C5B C6B 1.379(3) . ?
C6B H6B 0.9500 . ?
C6B C7B 1.384(3) . ?
C7B H7B 0.9500 . ?
C7B C8B 1.385(2) . ?
C8B H8B 0.9500 . ?
C9B H9BA 0.9900 . ?
C9B H9BB 0.9900 . ?
C9B C10B 1.516(2) . ?
C10B C11B 1.387(2) . ?
C10B C15B 1.386(2) . ?
C11B H11B 0.9500 . ?
C11B C12B 1.387(2) . ?
C12B H12B 0.9500 . ?
C12B C13B 1.380(3) . ?
C13B H13B 0.9500 . ?
C13B C14B 1.377(3) . ?
C14B H14B 0.9500 . ?
C14B C15B 1.379(3) . ?
C15B H15B 0.9500 . ?
C16B C17B 1.470(2) . ?
C17B C20B 1.349(2) . ?
C18B H18B 0.9500 . ?
C18B C19B 1.339(3) . ?
C19B H19B 0.9500 . ?
C19B C20B 1.421(2) . ?
C20B H20B 0.9500 . ?

loop_
_geom_hbond_atom_site_label_D
_geom_hbond_atom_site_label_H
_geom_hbond_atom_site_label_A
_geom_hbond_distance_DH
_geom_hbond_distance_HA
_geom_hbond_distance_DA
_geom_hbond_angle_DHA
_geom_hbond_site_symmetry_A
_geom_hbond_publ_flag
N1 H1 O2 0.88 1.99 2.6495(15) 130.2 . yes
N2 H2 O2B 0.88 2.09 2.9006(16) 152.6 1_545 yes
N1B H1B O2 0.88 2.01 2.7729(16) 144.7 . yes
N2B H2BA O2B 0.88 2.01 2.6604(16) 130.0 . yes

loop_
_geom_torsion_atom_site_label_1
_geom_torsion_atom_site_label_2
_geom_torsion_atom_site_label_3
_geom_torsion_atom_site_label_4
_geom_torsion
_geom_torsion_site_symmetry_1
_geom_torsion_site_symmetry_2
_geom_torsion_site_symmetry_3
_geom_torsion_site_symmetry_4
_geom_torsion_publ_flag
O1 C17 C20 C19 0.41(19) . . . . ?
O1 C18 C19 C20 0.7(2) . . . . ?
O2 C16 C17 O1 161.56(12) . . . . ?
O2 C16 C17 C20 -20.5(2) . . . . ?
N1 C2 C3 C4 -139.46(14) . . . . ?
N1 C2 C3 C8 42.0(2) . . . . ?
N2 C9 C10 C11 -26.6(2) . . . . ?
N2 C9 C10 C15 155.30(14) . . . . ?
N3 C16 C17 O1 -19.35(19) . . . . ?
N3 C16 C17 C20 158.63(17) . . . . ?
C1 N1 C2 C3 68.19(19) . . . . ?
C1 N2 C9 C10 114.66(15) . . . . ?
C1 N3 C16 O2 -6.7(2) . . . . ?
C1 N3 C16 C17 174.39(12) . . . . ?
C2 N1 C1 N2 8.8(2) . . . . ?
C2 N1 C1 N3 -169.68(14) . . . . ?
C2 C3 C4 C5 -177.97(14) . . . . ?
C2 C3 C8 C7 177.90(14) . . . . ?
C3 C4 C5 C6 -0.2(2) . . . . ?
C4 C3 C8 C7 -0.7(2) . . . . ?
C4 C5 C6 C7 -0.2(2) . . . . ?
C5 C6 C7 C8 0.2(2) . . . . ?
C6 C7 C8 C3 0.3(2) . . . . ?
C8 C3 C4 C5 0.6(2) . . . . ?
C9 N2 C1 N1 -169.60(13) . . . . ?
C9 N2 C1 N3 9.0(2) . . . . ?
C9 C10 C11 C12 -178.79(14) . . . . ?
C9 C10 C15 C14 178.64(15) . . . . ?
C10 C11 C12 C13 0.3(2) . . . . ?
C11 C10 C15 C14 0.4(2) . . . . ?
C11 C12 C13 C14 0.2(2) . . . . ?
C12 C13 C14 C15 -0.4(2) . . . . ?
C13 C14 C15 C10 0.1(2) . . . . ?
C15 C10 C11 C12 -0.6(2) . . . . ?
C16 N3 C1 N1 -4.3(2) . . . . ?
C16 N3 C1 N2 177.19(13) . . . . ?
C16 C17 C20 C19 -177.71(15) . . . . ?
C17 O1 C18 C19 -0.50(18) . . . . ?
C18 O1 C17 C16 178.42(13) . . . . ?
C18 O1 C17 C20 0.03(17) . . . . ?
C18 C19 C20 C17 -0.7(2) . . . . ?
O1B C17B C20B C19B -0.76(18) . . . . ?
O1B C18B C19B C20B -0.07(19) . . . . ?
O2B C16B C17B O1B -6.6(2) . . . . ?
O2B C16B C17B C20B 176.10(15) . . . . ?
N1B C2B C3B C4B -139.81(14) . . . . ?
N1B C2B C3B C8B 40.0(2) . . . . ?
N2B C9B C10B C11B -26.2(2) . . . . ?
N2B C9B C10B C15B 153.91(14) . . . . ?
N3B C16B C17B O1B 172.68(12) . . . . ?
N3B C16B C17B C20B -4.6(2) . . . . ?
C1B N1B C2B C3B -121.06(15) . . . . ?
C1B N2B C9B C10B -65.54(19) . . . . ?
C1B N3B C16B O2B 6.8(2) . . . . ?
C1B N3B C16B C17B -172.38(12) . . . . ?
C2B N1B C1B N2B 177.22(13) . . . . ?
C2B N1B C1B N3B -1.4(2) . . . . ?
C2B C3B C4B C5B -179.73(15) . . . . ?
C2B C3B C8B C7B 179.67(15) . . . . ?
C3B C4B C5B C6B 0.1(3) . . . . ?
C4B C3B C8B C7B -0.5(2) . . . . ?
C4B C5B C6B C7B -0.6(3) . . . . ?
C5B C6B C7B C8B 0.5(3) . . . . ?
C6B C7B C8B C3B 0.0(2) . . . . ?
C8B C3B C4B C5B 0.4(2) . . . . ?
C9B N2B C1B N1B -7.7(2) . . . . ?
C9B N2B C1B N3B 170.85(14) . . . . ?
C9B C10B C11B C12B 178.60(15) . . . . ?
C9B C10B C15B C14B -179.29(15) . . . . ?
C10B C11B C12B C13B 1.2(3) . . . . ?
C11B C10B C15B C14B 0.8(2) . . . . ?
C11B C12B C13B C14B -0.1(3) . . . . ?
C12B C13B C14B C15B -0.6(3) . . . . ?
C13B C14B C15B C10B 0.2(3) . . . . ?
C15B C10B C11B C12B -1.5(2) . . . . ?
C16B N3B C1B N1B 179.02(12) . . . . ?
C16B N3B C1B N2B 0.5(2) . . . . ?
C16B C17B C20B C19B 176.69(15) . . . . ?
C17B O1B C18B C19B -0.38(18) . . . . ?
C18B O1B C17B C16B -177.13(13) . . . . ?
C18B O1B C17B C20B 0.71(16) . . . . ?
C18B C19B C20B C17B 0.51(19) . . . . ?
